data_2231935
loop_
_publ_author_name
'Praveen, A. S.'
'Jasinski, Jerry P.'
'Golen, James A.'
'Yathirajan, H. S.'
'Narayana, B.'

_publ_section_title
;
 <i>N</i>-(4-Chloro-1,3-benzothiazol-2-yl)-2-(3-methylphenyl)acetamide
 monohydrate
;
_journal_coeditor_code IM2316
_journal_issue 10
_journal_name_full 'Acta Crystallographica Section E'
_journal_page_first o2602
_journal_page_last o2603
_journal_paper_doi 10.1107/S1600536811035872
_journal_volume 67
_journal_year 2011
_chemical_formula_iupac 'C16 H13 Cl N2 O S, H2 O'
_chemical_formula_moiety 'C16 H13 Cl N2 O S, H2 O'
_chemical_formula_sum 'C16 H15 Cl N2 O2 S'
_chemical_formula_weight 334.81
_chemical_name_systematic
;
<i>N</i>-(4-Chloro-1,3-benzothiazol-2-yl)-2-(3-methylphenyl)acetamide
monohydrate
;
_space_group_IT_number 2
_symmetry_cell_setting triclinic
_symmetry_space_group_name_Hall '-P 1'
_symmetry_space_group_name_H-M 'P -1'
_atom_sites_solution_hydrogens geom
_atom_sites_solution_primary direct
_atom_sites_solution_secondary difmap
_cell_angle_alpha 83.948(4)
_cell_angle_beta 84.306(3)
_cell_angle_gamma 72.133(4)
_cell_formula_units_Z 2
_cell_length_a 7.2771(3)
_cell_length_b 9.2568(5)
_cell_length_c 12.0851(5)
_cell_measurement_reflns_used 5935
_cell_measurement_temperature 173(2)
_cell_measurement_theta_max 32.20
_cell_measurement_theta_min 3.15
_cell_volume 768.58(6)
_computing_cell_refinement '<i>CrysAlisPRO</i> (Oxford Diffraction, 2010)'
_computing_data_collection '<i>CrysAlisPRO</i> (Oxford Diffraction, 2010)'
_computing_data_reduction '<i>CrysAlisRED</i> (Oxford Diffraction, 2010)'
_computing_molecular_graphics '<i>SHELXTL</i> (Sheldrick, 2008)'
_computing_publication_material '<i>SHELXTL</i> (Sheldrick, 2008)'
_computing_structure_refinement '<i>SHELXL97</i> (Sheldrick, 2008)'
_computing_structure_solution '<i>SHELXS97</i> (Sheldrick, 2008)'
_diffrn_ambient_temperature 173(2)
_diffrn_detector_area_resol_mean 16.1500
_diffrn_measured_fraction_theta_full 0.998
_diffrn_measured_fraction_theta_max 0.999
_diffrn_measurement_device_type 'Oxford Diffraction Xcalibur Eos Gemini'
_diffrn_measurement_method '\w scans'
_diffrn_radiation_monochromator graphite
_diffrn_radiation_source 'Enhance (Mo) X-ray Source'
_diffrn_radiation_type MoK\a
_diffrn_radiation_wavelength 0.71073
_diffrn_reflns_av_R_equivalents 0.0133
_diffrn_reflns_av_sigmaI/netI 0.0180
_diffrn_reflns_limit_h_max 10
_diffrn_reflns_limit_h_min -6
_diffrn_reflns_limit_k_max 12
_diffrn_reflns_limit_k_min -12
_diffrn_reflns_limit_l_max 16
_diffrn_reflns_limit_l_min -16
_diffrn_reflns_number 10307
_diffrn_reflns_theta_full 25.00
_diffrn_reflns_theta_max 29.57
_diffrn_reflns_theta_min 3.16
_exptl_absorpt_coefficient_mu 0.392
_exptl_absorpt_correction_T_max 0.9257
_exptl_absorpt_correction_T_min 0.9083
_exptl_absorpt_correction_type multi-scan
_exptl_absorpt_process_details
;
(CrysAlisRED; Oxford Diffraction, 2010)
;
_exptl_crystal_colour colorless
_exptl_crystal_density_diffrn 1.447
_exptl_crystal_density_method 'not measured'
_exptl_crystal_description block
_exptl_crystal_F_000 348
_exptl_crystal_size_max 0.25
_exptl_crystal_size_mid 0.21
_exptl_crystal_size_min 0.20
_refine_diff_density_max 0.395
_refine_diff_density_min -0.276
_refine_ls_extinction_method none
_refine_ls_goodness_of_fit_ref 1.012
_refine_ls_hydrogen_treatment mixed
_refine_ls_matrix_type full
_refine_ls_number_parameters 209
_refine_ls_number_reflns 4303
_refine_ls_number_restraints 4
_refine_ls_restrained_S_all 1.015
_refine_ls_R_factor_all 0.0364
_refine_ls_R_factor_gt 0.0313
_refine_ls_shift/su_max 0.007
_refine_ls_shift/su_mean 0.000
_refine_ls_structure_factor_coef Fsqd
_refine_ls_weighting_details 'calc w=1/[\s^2^(Fo^2^)+(0.0502P)^2^+0.2662P] where P=(Fo^2^+2Fc^2^)/3'
_refine_ls_weighting_scheme calc
_refine_ls_wR_factor_gt 0.0855
_refine_ls_wR_factor_ref 0.0893
_reflns_number_gt 3834
_reflns_number_total 4303
_reflns_threshold_expression >2sigma(I)
_cod_data_source_file im2316.cif
_cod_data_source_block I
_cod_database_code 2231935
_cod_database_fobs_code 2231935

loop_
_symmetry_equiv_pos_as_xyz
'x, y, z'
'-x, -y, -z'

loop_
_atom_site_type_symbol
_atom_site_label
_atom_site_fract_x
_atom_site_fract_y
_atom_site_fract_z
_atom_site_U_iso_or_equiv
_atom_site_adp_type
_atom_site_calc_flag
_atom_site_refinement_flags
_atom_site_occupancy
_atom_site_symmetry_multiplicity
S S1 0.10411(4) 0.65402(3) 0.47845(2) 0.02017(8) Uani d . 1 1
Cl Cl1 0.78434(4) 0.64763(4) 0.28146(3) 0.02807(9) Uani d . 1 1
O O1 -0.10370(13) 0.84965(11) 0.62242(8) 0.02685(19) Uani d . 1 1
O O2 0.47923(14) 0.98584(11) 0.64369(9) 0.0289(2) Uani d D 1 1
H H2OB 0.477(2) 1.0762(16) 0.6127(14) 0.035 Uiso d D 1 1
H H2OA 0.600(2) 0.9272(17) 0.6380(15) 0.035 Uiso d D 1 1
N N1 0.41640(14) 0.74054(11) 0.44287(8) 0.01894(19) Uani d . 1 1
N N2 0.19872(14) 0.86818(11) 0.58166(8) 0.01959(19) Uani d D 1 1
H H2N 0.285(2) 0.9074(18) 0.5985(13) 0.024 Uiso d D 1 1
C C1 0.43805(16) 0.62472(13) 0.37390(9) 0.0181(2) Uani d . 1 1
C C2 0.59653(16) 0.56742(13) 0.29843(10) 0.0202(2) Uani d . 1 1
C C3 0.60131(18) 0.44952(14) 0.23612(11) 0.0242(2) Uani d . 1 1
H H3A 0.7097 0.4102 0.1856 0.029 Uiso calc R 1 1
C C4 0.44702(19) 0.38796(14) 0.24728(11) 0.0263(3) Uani d . 1 1
H H4A 0.4525 0.3063 0.2043 0.032 Uiso calc R 1 1
C C5 0.28611(18) 0.44326(14) 0.31952(11) 0.0237(2) Uani d . 1 1
H H5A 0.1808 0.4018 0.3261 0.028 Uiso calc R 1 1
C C6 0.28419(17) 0.56185(13) 0.38211(9) 0.0195(2) Uani d . 1 1
C C7 0.25131(16) 0.76327(13) 0.50223(9) 0.0179(2) Uani d . 1 1
C C8 0.02371(17) 0.90296(13) 0.64119(10) 0.0200(2) Uani d . 1 1
C C9 0.00054(18) 1.00506(14) 0.73487(10) 0.0224(2) Uani d . 1 1
H H9A -0.1334 1.0745 0.7408 0.027 Uiso calc R 1 1
H H9B 0.0903 1.0675 0.7194 0.027 Uiso calc R 1 1
C C10 0.04473(18) 0.90619(14) 0.84323(10) 0.0219(2) Uani d . 1 1
C C11 0.20475(18) 0.90263(15) 0.89814(10) 0.0246(2) Uani d . 1 1
H H11A 0.2826 0.9654 0.8689 0.030 Uiso calc R 1 1
C C12 0.2537(2) 0.80858(16) 0.99563(11) 0.0303(3) Uani d . 1 1
C C13 0.1374(2) 0.71844(17) 1.03722(12) 0.0348(3) Uani d . 1 1
H H13A 0.1688 0.6535 1.1033 0.042 Uiso calc R 1 1
C C14 -0.0235(2) 0.72173(17) 0.98378(12) 0.0347(3) Uani d . 1 1
H H14A -0.1020 0.6597 1.0137 0.042 Uiso calc R 1 1
C C15 -0.0708(2) 0.81538(16) 0.88651(11) 0.0287(3) Uani d . 1 1
H H15A -0.1813 0.8174 0.8498 0.034 Uiso calc R 1 1
C C20 0.4298(2) 0.8049(2) 1.05269(14) 0.0455(4) Uani d . 1 1
H H20A 0.5070 0.6990 1.0692 0.068 Uiso calc R 1 1
H H20B 0.3894 0.8551 1.1224 0.068 Uiso calc R 1 1
H H20C 0.5076 0.8584 1.0037 0.068 Uiso calc R 1 1

loop_
_atom_site_aniso_label
_atom_site_aniso_U_11
_atom_site_aniso_U_22
_atom_site_aniso_U_33
_atom_site_aniso_U_12
_atom_site_aniso_U_13
_atom_site_aniso_U_23
S1 0.01938(14) 0.02259(14) 0.02136(14) -0.01061(11) 0.00229(10) -0.00472(10)
Cl1 0.02011(15) 0.03273(17) 0.03346(17) -0.01163(12) 0.00420(11) -0.00644(12)
O1 0.0204(4) 0.0311(5) 0.0311(5) -0.0101(4) 0.0026(3) -0.0085(4)
O2 0.0231(4) 0.0243(4) 0.0412(5) -0.0111(4) 0.0024(4) -0.0034(4)
N1 0.0190(4) 0.0195(4) 0.0197(4) -0.0079(4) 0.0003(3) -0.0030(4)
N2 0.0192(5) 0.0215(5) 0.0203(4) -0.0089(4) 0.0008(4) -0.0049(4)
C1 0.0190(5) 0.0172(5) 0.0181(5) -0.0056(4) -0.0012(4) -0.0004(4)
C2 0.0175(5) 0.0202(5) 0.0221(5) -0.0054(4) -0.0003(4) -0.0004(4)
C3 0.0225(6) 0.0219(5) 0.0260(6) -0.0035(4) 0.0021(4) -0.0055(4)
C4 0.0288(6) 0.0209(5) 0.0293(6) -0.0066(5) 0.0007(5) -0.0081(5)
C5 0.0247(6) 0.0220(5) 0.0269(6) -0.0103(5) 0.0003(4) -0.0052(4)
C6 0.0197(5) 0.0193(5) 0.0199(5) -0.0069(4) 0.0005(4) -0.0017(4)
C7 0.0189(5) 0.0181(5) 0.0177(5) -0.0074(4) -0.0013(4) -0.0009(4)
C8 0.0206(5) 0.0181(5) 0.0200(5) -0.0045(4) -0.0007(4) -0.0005(4)
C9 0.0256(6) 0.0188(5) 0.0213(5) -0.0046(4) 0.0018(4) -0.0039(4)
C10 0.0235(5) 0.0200(5) 0.0197(5) -0.0034(4) 0.0041(4) -0.0048(4)
C11 0.0240(6) 0.0243(6) 0.0235(5) -0.0047(5) 0.0032(4) -0.0052(4)
C12 0.0282(6) 0.0319(7) 0.0245(6) -0.0002(5) 0.0015(5) -0.0032(5)
C13 0.0387(8) 0.0317(7) 0.0259(6) -0.0027(6) 0.0045(5) 0.0040(5)
C14 0.0375(8) 0.0315(7) 0.0327(7) -0.0120(6) 0.0100(6) 0.0018(5)
C15 0.0274(6) 0.0299(6) 0.0284(6) -0.0096(5) 0.0044(5) -0.0032(5)
C20 0.0377(8) 0.0574(11) 0.0365(8) -0.0071(8) -0.0108(6) 0.0042(7)

loop_
_atom_type_symbol
_atom_type_description
_atom_type_scat_dispersion_real
_atom_type_scat_dispersion_imag
_atom_type_scat_source
C C 0.0033 0.0016 'International Tables Vol C Tables 4.2.6.8 and 6.1.1.4'
H H 0.0000 0.0000 'International Tables Vol C Tables 4.2.6.8 and 6.1.1.4'
N N 0.0061 0.0033 'International Tables Vol C Tables 4.2.6.8 and 6.1.1.4'
O O 0.0106 0.0060 'International Tables Vol C Tables 4.2.6.8 and 6.1.1.4'
S S 0.1246 0.1234 'International Tables Vol C Tables 4.2.6.8 and 6.1.1.4'
Cl Cl 0.1484 0.1585 'International Tables Vol C Tables 4.2.6.8 and 6.1.1.4'

loop_
_geom_angle_atom_site_label_1
_geom_angle_atom_site_label_2
_geom_angle_atom_site_label_3
_geom_angle
C6 S1 C7 88.18(5)
H2OB O2 H2OA 107.2(14)
C7 N1 C1 109.19(10)
C8 N2 C7 123.21(10)
C8 N2 H2N 118.6(10)
C7 N2 H2N 118.0(11)
N1 C1 C2 126.10(11)
N1 C1 C6 115.52(10)
C2 C1 C6 118.38(11)
C3 C2 C1 120.19(11)
C3 C2 Cl1 120.05(9)
C1 C2 Cl1 119.75(9)
C2 C3 C4 120.06(11)
C2 C3 H3A 120.0
C4 C3 H3A 120.0
C5 C4 C3 121.51(11)
C5 C4 H4A 119.2
C3 C4 H4A 119.2
C4 C5 C6 117.62(11)
C4 C5 H5A 121.2
C6 C5 H5A 121.2
C5 C6 C1 122.21(11)
C5 C6 S1 128.07(9)
C1 C6 S1 109.71(8)
N1 C7 N2 120.77(10)
N1 C7 S1 117.35(9)
N2 C7 S1 121.88(8)
O1 C8 N2 121.69(11)
O1 C8 C9 122.33(11)
N2 C8 C9 115.92(10)
C8 C9 C10 108.76(10)
C8 C9 H9A 109.9
C10 C9 H9A 109.9
C8 C9 H9B 109.9
C10 C9 H9B 109.9
H9A C9 H9B 108.3
C11 C10 C15 119.52(12)
C11 C10 C9 119.83(11)
C15 C10 C9 120.63(12)
C10 C11 C12 121.27(13)
C10 C11 H11A 119.4
C12 C11 H11A 119.4
C13 C12 C11 118.40(14)
C13 C12 C20 121.33(14)
C11 C12 C20 120.26(14)
C14 C13 C12 120.94(13)
C14 C13 H13A 119.5
C12 C13 H13A 119.5
C13 C14 C15 120.30(14)
C13 C14 H14A 119.8
C15 C14 H14A 119.8
C14 C15 C10 119.57(13)
C14 C15 H15A 120.2
C10 C15 H15A 120.2
C12 C20 H20A 109.5
C12 C20 H20B 109.5
H20A C20 H20B 109.5
C12 C20 H20C 109.5
H20A C20 H20C 109.5
H20B C20 H20C 109.5

loop_
_geom_bond_atom_site_label_1
_geom_bond_atom_site_label_2
_geom_bond_distance
S1 C6 1.7382(12)
S1 C7 1.7436(12)
Cl1 C2 1.7310(12)
O1 C8 1.2250(15)
O2 H2OB 0.876(13)
O2 H2OA 0.883(13)
N1 C7 1.3068(15)
N1 C1 1.3884(14)
N2 C8 1.3633(15)
N2 C7 1.3809(14)
N2 H2N 0.868(13)
C1 C2 1.4004(15)
C1 C6 1.4028(16)
C2 C3 1.3799(17)
C3 C4 1.3964(18)
C3 H3A 0.9500
C4 C5 1.3853(17)
C4 H4A 0.9500
C5 C6 1.3932(16)
C5 H5A 0.9500
C8 C9 1.5144(16)
C9 C10 1.5186(17)
C9 H9A 0.9900
C9 H9B 0.9900
C10 C11 1.3866(18)
C10 C15 1.3934(18)
C11 C12 1.3963(18)
C11 H11A 0.9500
C12 C13 1.387(2)
C12 C20 1.504(2)
C13 C14 1.383(2)
C13 H13A 0.9500
C14 C15 1.391(2)
C14 H14A 0.9500
C15 H15A 0.9500
C20 H20A 0.9800
C20 H20B 0.9800
C20 H20C 0.9800

loop_
_geom_hbond_atom_site_label_D
_geom_hbond_atom_site_label_H
_geom_hbond_atom_site_label_A
_geom_hbond_site_symmetry_A
_geom_hbond_distance_DH
_geom_hbond_distance_HA
_geom_hbond_distance_DA
_geom_hbond_angle_DHA
O2 H2OB N1 2_676 0.880(10) 2.10(2) 2.9240(10) 158(2)
O2 H2OA O1 1_655 0.880(10) 2.050(10) 2.9040(10) 164(2)
N2 H2N O2 . 0.870(10) 1.920(10) 2.7850(10) 177(2)
C5 H5A O1 2_566 0.95 2.56 3.351(2) 141.0
C3 H3A Cg3 2_666 0.95 2.66 3.5020(10) 148

loop_
_geom_torsion_atom_site_label_1
_geom_torsion_atom_site_label_2
_geom_torsion_atom_site_label_3
_geom_torsion_atom_site_label_4
_geom_torsion
C7 N1 C1 C2 -179.68(11)
C7 N1 C1 C6 0.58(14)
N1 C1 C2 C3 178.77(11)
C6 C1 C2 C3 -1.50(17)
N1 C1 C2 Cl1 -2.55(17)
C6 C1 C2 Cl1 177.18(9)
C1 C2 C3 C4 0.67(19)
Cl1 C2 C3 C4 -178.01(10)
C2 C3 C4 C5 0.5(2)
C3 C4 C5 C6 -0.8(2)
C4 C5 C6 C1 -0.11(19)
C4 C5 C6 S1 179.87(10)
N1 C1 C6 C5 -179.00(11)
C2 C1 C6 C5 1.24(18)
N1 C1 C6 S1 1.01(13)
C2 C1 C6 S1 -178.75(9)
C7 S1 C6 C5 178.34(12)
C7 S1 C6 C1 -1.67(9)
C1 N1 C7 N2 176.95(10)
C1 N1 C7 S1 -2.00(13)
C8 N2 C7 N1 175.97(11)
C8 N2 C7 S1 -5.13(16)
C6 S1 C7 N1 2.23(10)
C6 S1 C7 N2 -176.71(10)
C7 N2 C8 O1 -4.83(18)
C7 N2 C8 C9 172.42(10)
O1 C8 C9 C10 81.73(14)
N2 C8 C9 C10 -95.49(12)
C8 C9 C10 C11 114.28(12)
C8 C9 C10 C15 -63.84(14)
C15 C10 C11 C12 0.61(18)
C9 C10 C11 C12 -177.53(11)
C10 C11 C12 C13 -0.31(19)
C10 C11 C12 C20 179.05(13)
C11 C12 C13 C14 -0.2(2)
C20 C12 C13 C14 -179.55(14)
C12 C13 C14 C15 0.4(2)
C13 C14 C15 C10 -0.1(2)
C11 C10 C15 C14 -0.39(19)
C9 C10 C15 C14 177.73(12)

loop_
_cod_related_entry_id
_cod_related_entry_database
_cod_related_entry_code
1 ChemSpider 30657039
